data_4085161
loop_
_publ_author_name
'Fecker, Ann Christin'
'Cr\(aciun, Bogdan-Florin'
'Schweyen, Peter'
'Freytag, Matthias'
'Jones, Peter G.'
'Walter, Marc D.'

_publ_section_title
;
 Synthesis and Characterization of N-Donor-Functionalized Enantiomerically
 Pure Pentadienyl Ligands Derived from (1R)-(&#x2212;)-Myrtenal
;
_journal_issue 1
_journal_name_full Organometallics
_journal_page_first 146
_journal_paper_doi 10.1021/om501024j
_journal_volume 34
_journal_year 2015
_chemical_absolute_configuration ad
_chemical_formula_sum 'C26 H44 N P Si Zr'
_chemical_formula_weight 520.90
_chemical_name_systematic
; 
 ? 
;
_space_group_IT_number 19
_symmetry_cell_setting orthorhombic
_symmetry_space_group_name_Hall 'P 2ac 2ab'
_symmetry_space_group_name_H-M 'P 21 21 21'
_atom_sites_solution_hydrogens geom
_atom_sites_solution_primary direct
_atom_sites_solution_secondary difmap
_audit_creation_method SHELXL-97
_cell_angle_alpha 90.00
_cell_angle_beta 90.00
_cell_angle_gamma 90.00
_cell_formula_units_Z 4
_cell_length_a 7.92432(10)
_cell_length_b 12.28750(10)
_cell_length_c 27.1770(3)
_cell_measurement_reflns_used 34552
_cell_measurement_temperature 100(2)
_cell_measurement_theta_max 76.8220
_cell_measurement_theta_min 3.9450
_cell_volume 2646.23(5)
_computing_cell_refinement
; 
CrysAlisPro, Agilent Technologies, 
Version 1.171.36.28 (release 01-02-2013 CrysAlis171 .NET) 
(compiled Feb  1 2013,16:14:44) 
;
_computing_data_collection
; 
CrysAlisPro, Agilent Technologies, 
Version 1.171.36.28 (release 01-02-2013 CrysAlis171 .NET) 
(compiled Feb  1 2013,16:14:44) 
;
_computing_data_reduction
; 
CrysAlisPro, Agilent Technologies, 
Version 1.171.36.28 (release 01-02-2013 CrysAlis171 .NET) 
(compiled Feb  1 2013,16:14:44) 
;
_computing_molecular_graphics 'Bruker XP'
_computing_publication_material SHELXL-97
_computing_structure_refinement 'SHELXL-97 (Sheldrick, 1997)'
_computing_structure_solution 'SHELXS-97 (Sheldrick, 1990)'
_diffrn_ambient_temperature 100(2)
_diffrn_detector_area_resol_mean 10.3543
_diffrn_measured_fraction_theta_full 1.000
_diffrn_measured_fraction_theta_max 0.997
_diffrn_measurement_device_type 'Oxford Diffraction Xcalibur, Atlas, Nova'
_diffrn_measurement_method '\w scans'
_diffrn_radiation_monochromator mirror
_diffrn_radiation_source 'Nova (Cu) X-ray Source'
_diffrn_radiation_type 'Cu K\a'
_diffrn_radiation_wavelength 1.54184
_diffrn_reflns_av_R_equivalents 0.0454
_diffrn_reflns_av_sigmaI/netI 0.0196
_diffrn_reflns_limit_h_max 9
_diffrn_reflns_limit_h_min -8
_diffrn_reflns_limit_k_max 15
_diffrn_reflns_limit_k_min -15
_diffrn_reflns_limit_l_max 34
_diffrn_reflns_limit_l_min -33
_diffrn_reflns_number 52804
_diffrn_reflns_theta_full 75.00
_diffrn_reflns_theta_max 77.04
_diffrn_reflns_theta_min 3.25
_exptl_absorpt_coefficient_mu 4.488
_exptl_absorpt_correction_T_max 1.00000
_exptl_absorpt_correction_T_min 0.26406
_exptl_absorpt_correction_type multi-scan
_exptl_absorpt_process_details
; 
CrysAlisPro, Agilent Technologies, 
Version 1.171.36.28 (release 01-02-2013 CrysAlis171 .NET) 
(compiled Feb  1 2013,16:14:44) 
;
_exptl_crystal_colour red
_exptl_crystal_density_diffrn 1.307
_exptl_crystal_density_method 'not measured'
_exptl_crystal_description needle
_exptl_crystal_F_000 1104
_exptl_crystal_size_max 0.25
_exptl_crystal_size_mid 0.06
_exptl_crystal_size_min 0.06
_refine_diff_density_max 0.339
_refine_diff_density_min -0.756
_refine_diff_density_rms 0.064
_refine_ls_abs_structure_details 'Flack H D (1983), Acta Cryst. A39, 876-881'
_refine_ls_abs_structure_Flack -0.019(7)
_refine_ls_extinction_method none
_refine_ls_goodness_of_fit_ref 1.036
_refine_ls_hydrogen_treatment mixed
_refine_ls_matrix_type full
_refine_ls_number_parameters 324
_refine_ls_number_reflns 5564
_refine_ls_number_restraints 0
_refine_ls_restrained_S_all 1.036
_refine_ls_R_factor_all 0.0234
_refine_ls_R_factor_gt 0.0229
_refine_ls_shift/su_max 0.001
_refine_ls_shift/su_mean 0.000
_refine_ls_structure_factor_coef Fsqd
_refine_ls_weighting_details 'calc w=1/[\s^2^(Fo^2^)+(0.0410P)^2^+0.5030P] where P=(Fo^2^+2Fc^2^)/3'
_refine_ls_weighting_scheme calc
_refine_ls_wR_factor_gt 0.0563
_refine_ls_wR_factor_ref 0.0567
_reflns_number_gt 5466
_reflns_number_total 5564
_reflns_threshold_expression >2sigma(I)
_cod_data_source_file om501024j_si_002.cif
_cod_data_source_block ann53
_cod_depositor_comments 'Adding full bibliography for 4085149--4085163.cif.'
_cod_database_code 4085161

loop_
_symmetry_equiv_pos_as_xyz
'x, y, z'
'-x+1/2, -y, z+1/2'
'-x, y+1/2, -z+1/2'
'x+1/2, -y+1/2, -z'

loop_
_atom_site_label
_atom_site_type_symbol
_atom_site_fract_x
_atom_site_fract_y
_atom_site_fract_z
_atom_site_U_iso_or_equiv
_atom_site_adp_type
_atom_site_occupancy
_atom_site_symmetry_multiplicity
_atom_site_calc_flag
_atom_site_refinement_flags
Zr Zr 0.533065(19) 0.391870(12) 0.160696(5) 0.01170(5) Uani 1 1 d .
Si Si 0.60017(7) 0.11589(4) 0.079198(18) 0.01664(11) Uani 1 1 d .
P P 0.77105(6) 0.36932(4) 0.237620(17) 0.01434(10) Uani 1 1 d .
N N 0.3954(3) 0.09164(15) 0.06182(7) 0.0241(4) Uani 1 1 d .
C1 C 0.6344(3) 0.26491(16) 0.08737(7) 0.0159(4) Uani 1 1 d .
H1 H 0.569(3) 0.311(2) 0.0639(9) 0.019(6) Uiso 1 1 d .
C2 C 0.7739(3) 0.30444(16) 0.11214(7) 0.0147(4) Uani 1 1 d .
H2 H 0.838(4) 0.255(2) 0.1276(10) 0.029(7) Uiso 1 1 d .
C3 C 0.8200(3) 0.41274(15) 0.12435(7) 0.0142(4) Uani 1 1 d .
H3 H 0.926(4) 0.420(2) 0.1439(10) 0.025(7) Uiso 1 1 d .
C4 C 0.7437(3) 0.51264(15) 0.10951(7) 0.0139(4) Uani 1 1 d .
C5 C 0.5969(3) 0.52465(15) 0.08265(7) 0.0148(4) Uani 1 1 d .
H5 H 0.550(4) 0.467(2) 0.0626(9) 0.019(6) Uiso 1 1 d .
C6 C 0.5364(3) 0.63832(15) 0.06976(7) 0.0195(4) Uani 1 1 d .
H6A H 0.4198 0.6484 0.0821 0.023 Uiso 1 1 calc R
H6B H 0.5347 0.6470 0.0335 0.023 Uiso 1 1 calc R
C7 C 0.6515(3) 0.72518(16) 0.09242(8) 0.0203(4) Uani 1 1 d .
H7 H 0.6170 0.8023 0.0863 0.024 Uiso 1 1 calc R
C8 C 0.6843(3) 0.69506(16) 0.14701(7) 0.0196(4) Uani 1 1 d .
H8A H 0.5894 0.6568 0.1632 0.023 Uiso 1 1 calc R
H8B H 0.7264 0.7560 0.1674 0.023 Uiso 1 1 calc R
C9 C 0.8248(2) 0.61850(16) 0.12709(7) 0.0154(4) Uani 1 1 d .
H9 H 0.9271 0.6106 0.1483 0.018 Uiso 1 1 calc R
C10 C 0.8415(3) 0.69878(16) 0.08227(8) 0.0199(4) Uani 1 1 d .
C11 C 0.8925(3) 0.65405(18) 0.03213(8) 0.0277(5) Uani 1 1 d .
H11A H 0.8755 0.7102 0.0070 0.042 Uiso 1 1 calc R
H11B H 0.8231 0.5903 0.0243 0.042 Uiso 1 1 calc R
H11C H 1.0117 0.6329 0.0329 0.042 Uiso 1 1 calc R
C12 C 0.9568(3) 0.79509(17) 0.09465(8) 0.0273(5) Uani 1 1 d .
H12A H 1.0745 0.7706 0.0951 0.041 Uiso 1 1 calc R
H12B H 0.9264 0.8243 0.1270 0.041 Uiso 1 1 calc R
H12C H 0.9432 0.8520 0.0697 0.041 Uiso 1 1 calc R
C13 C 0.7476(4) 0.06665(18) 0.02976(8) 0.0288(5) Uani 1 1 d .
H13A H 0.7333 -0.0120 0.0253 0.043 Uiso 1 1 calc R
H13B H 0.8643 0.0821 0.0394 0.043 Uiso 1 1 calc R
H13C H 0.7220 0.1041 -0.0012 0.043 Uiso 1 1 calc R
C14 C 0.6517(3) 0.04202(16) 0.13744(8) 0.0234(4) Uani 1 1 d .
H14A H 0.5785 0.0684 0.1640 0.035 Uiso 1 1 calc R
H14B H 0.7699 0.0552 0.1462 0.035 Uiso 1 1 calc R
H14C H 0.6335 -0.0362 0.1327 0.035 Uiso 1 1 calc R
C15 C 0.3289(4) 0.14397(18) 0.01798(8) 0.0295(5) Uani 1 1 d .
H15A H 0.3033 0.0886 -0.0069 0.044 Uiso 1 1 calc R
H15B H 0.4129 0.1948 0.0049 0.044 Uiso 1 1 calc R
H15C H 0.2256 0.1837 0.0264 0.044 Uiso 1 1 calc R
C16 C 0.2763(4) 0.0186(2) 0.08433(9) 0.0332(6) Uani 1 1 d .
H16A H 0.1754 0.0593 0.0942 0.050 Uiso 1 1 calc R
H16B H 0.3276 -0.0150 0.1134 0.050 Uiso 1 1 calc R
H16C H 0.2448 -0.0382 0.0607 0.050 Uiso 1 1 calc R
C17 C 0.3214(3) 0.25652(17) 0.16765(8) 0.0213(4) Uani 1 1 d .
H17 H 0.330(4) 0.181(2) 0.1588(11) 0.025(6) Uiso 1 1 d .
C18 C 0.2699(3) 0.32473(19) 0.12791(8) 0.0213(4) Uani 1 1 d .
H18 H 0.253(4) 0.289(3) 0.0959(12) 0.039(9) Uiso 1 1 d .
C19 C 0.2589(3) 0.43937(19) 0.12649(8) 0.0214(4) Uani 1 1 d .
H19 H 0.243(4) 0.472(2) 0.0946(11) 0.025(7) Uiso 1 1 d .
C20 C 0.3014(3) 0.51641(17) 0.16372(9) 0.0208(4) Uani 1 1 d .
H20 H 0.300(3) 0.589(2) 0.1545(10) 0.022(6) Uiso 1 1 d .
C21 C 0.3459(3) 0.49635(19) 0.21300(8) 0.0218(4) Uani 1 1 d .
H21 H 0.378(4) 0.556(2) 0.2334(11) 0.031(8) Uiso 1 1 d .
C22 C 0.3673(2) 0.3943(2) 0.23610(7) 0.0211(4) Uani 1 1 d .
H22 H 0.401(3) 0.395(2) 0.2678(10) 0.026(6) Uiso 1 1 d .
C23 C 0.3583(3) 0.28799(19) 0.21662(8) 0.0212(4) Uani 1 1 d .
H23 H 0.387(4) 0.233(3) 0.2381(11) 0.034(8) Uiso 1 1 d .
C24 C 0.9295(3) 0.26301(18) 0.22997(8) 0.0235(4) Uani 1 1 d .
H24A H 0.9957 0.2774 0.2002 0.035 Uiso 1 1 calc R
H24B H 0.8735 0.1922 0.2270 0.035 Uiso 1 1 calc R
H24C H 1.0045 0.2623 0.2586 0.035 Uiso 1 1 calc R
C25 C 0.6982(3) 0.3333(2) 0.29944(8) 0.0268(5) Uani 1 1 d .
H25A H 0.7957 0.3172 0.3204 0.040 Uiso 1 1 calc R
H25B H 0.6252 0.2690 0.2976 0.040 Uiso 1 1 calc R
H25C H 0.6346 0.3943 0.3134 0.040 Uiso 1 1 calc R
C26 C 0.9030(3) 0.48686(18) 0.25234(9) 0.0264(5) Uani 1 1 d .
H26A H 0.9759 0.4693 0.2804 0.040 Uiso 1 1 calc R
H26B H 0.8310 0.5490 0.2608 0.040 Uiso 1 1 calc R
H26C H 0.9729 0.5054 0.2238 0.040 Uiso 1 1 calc R

loop_
_atom_site_aniso_label
_atom_site_aniso_U_11
_atom_site_aniso_U_22
_atom_site_aniso_U_33
_atom_site_aniso_U_23
_atom_site_aniso_U_13
_atom_site_aniso_U_12
Zr 0.00899(8) 0.01399(7) 0.01213(7) -0.00051(5) 0.00090(5) -0.00028(6)
Si 0.0234(3) 0.0119(2) 0.0146(2) 0.00061(19) -0.00247(19) -0.0018(2)
P 0.0122(2) 0.0165(2) 0.0144(2) 0.00069(16) -0.00054(16) -0.00075(17)
N 0.0306(10) 0.0189(8) 0.0230(9) 0.0067(7) -0.0092(8) -0.0091(8)
C1 0.0183(10) 0.0145(8) 0.0150(9) 0.0006(7) 0.0020(7) -0.0015(8)
C2 0.0161(10) 0.0129(8) 0.0151(8) 0.0010(7) 0.0033(7) 0.0013(7)
C3 0.0136(10) 0.0141(9) 0.0150(8) 0.0000(7) 0.0030(7) -0.0003(7)
C4 0.0147(10) 0.0135(8) 0.0134(8) -0.0002(7) 0.0031(7) 0.0005(7)
C5 0.0176(9) 0.0125(8) 0.0144(8) -0.0005(7) -0.0009(7) 0.0006(7)
C6 0.0237(9) 0.0134(8) 0.0215(9) 0.0001(7) -0.0054(8) 0.0016(8)
C7 0.0265(12) 0.0114(8) 0.0231(10) -0.0010(7) -0.0044(8) 0.0009(8)
C8 0.0227(11) 0.0141(8) 0.0219(10) -0.0043(7) 0.0004(8) 0.0012(8)
C9 0.0154(9) 0.0133(8) 0.0175(8) -0.0009(7) 0.0007(7) -0.0015(7)
C10 0.0253(11) 0.0135(8) 0.0210(9) 0.0024(7) 0.0001(8) -0.0041(8)
C11 0.0390(13) 0.0228(10) 0.0214(10) 0.0023(8) 0.0092(9) -0.0100(10)
C12 0.0306(12) 0.0178(9) 0.0336(11) 0.0041(8) -0.0034(10) -0.0089(10)
C13 0.0424(15) 0.0185(9) 0.0254(11) -0.0035(8) 0.0049(10) 0.0046(10)
C14 0.0324(13) 0.0152(9) 0.0228(10) 0.0018(8) -0.0058(9) -0.0013(9)
C15 0.0429(14) 0.0210(10) 0.0247(10) 0.0000(8) -0.0155(10) -0.0031(10)
C16 0.0329(14) 0.0385(13) 0.0282(12) 0.0042(10) -0.0074(10) -0.0165(11)
C17 0.0140(10) 0.0222(9) 0.0276(11) -0.0015(8) 0.0036(8) -0.0082(8)
C18 0.0115(10) 0.0322(11) 0.0203(9) -0.0054(8) 0.0005(8) -0.0054(9)
C19 0.0116(10) 0.0323(11) 0.0201(9) 0.0018(9) -0.0011(8) 0.0015(8)
C20 0.0111(9) 0.0235(10) 0.0278(10) 0.0007(9) 0.0010(8) 0.0070(7)
C21 0.0146(10) 0.0262(10) 0.0246(10) -0.0088(9) 0.0051(8) 0.0027(9)
C22 0.0132(9) 0.0352(11) 0.0148(8) -0.0026(9) 0.0033(7) 0.0010(9)
C23 0.0139(10) 0.0297(11) 0.0200(10) 0.0046(9) 0.0047(8) -0.0037(8)
C24 0.0193(12) 0.0251(10) 0.0260(10) 0.0023(8) -0.0021(8) 0.0056(8)
C25 0.0205(11) 0.0409(13) 0.0189(9) 0.0040(9) -0.0014(8) -0.0001(10)
C26 0.0263(11) 0.0241(10) 0.0289(11) -0.0009(8) -0.0075(9) -0.0062(9)

loop_
_atom_type_symbol
_atom_type_description
_atom_type_scat_dispersion_real
_atom_type_scat_dispersion_imag
_atom_type_scat_source
C C 0.0181 0.0091 'International Tables Vol C Tables 4.2.6.8 and 6.1.1.4'
H H 0.0000 0.0000 'International Tables Vol C Tables 4.2.6.8 and 6.1.1.4'
N N 0.0311 0.0180 'International Tables Vol C Tables 4.2.6.8 and 6.1.1.4'
Si Si 0.2541 0.3302 'International Tables Vol C Tables 4.2.6.8 and 6.1.1.4'
P P 0.2955 0.4335 'International Tables Vol C Tables 4.2.6.8 and 6.1.1.4'
Zr Zr -0.1862 2.2449 'International Tables Vol C Tables 4.2.6.8 and 6.1.1.4'

loop_
_geom_angle_atom_site_label_1
_geom_angle_atom_site_label_2
_geom_angle_atom_site_label_3
_geom_angle
C17 Zr C20 84.44(7)
C17 Zr C18 34.70(8)
C20 Zr C18 64.41(8)
C17 Zr C23 34.38(7)
C20 Zr C23 82.92(8)
C18 Zr C23 63.71(8)
C17 Zr C21 83.80(8)
C20 Zr C21 33.98(8)
C18 Zr C21 82.46(8)
C23 Zr C21 63.94(7)
C17 Zr C19 64.35(8)
C20 Zr C19 34.36(8)
C18 Zr C19 33.86(7)
C23 Zr C19 81.70(8)
C21 Zr C19 63.30(8)
C17 Zr C22 63.86(8)
C20 Zr C22 63.19(8)
C18 Zr C22 81.29(7)
C23 Zr C22 33.80(8)
C21 Zr C22 33.82(8)
C19 Zr C22 80.61(7)
C17 Zr C3 138.55(7)
C20 Zr C3 130.40(7)
C18 Zr C3 132.63(7)
C23 Zr C3 145.61(7)
C21 Zr C3 137.44(7)
C19 Zr C3 129.66(6)
C22 Zr C3 145.57(7)
C17 Zr C2 105.94(7)
C20 Zr C2 149.27(7)
C18 Zr C2 108.12(7)
C23 Zr C2 121.98(7)
C21 Zr C2 169.25(7)
C19 Zr C2 124.74(7)
C22 Zr C2 147.39(7)
C3 Zr C2 32.62(6)
C17 Zr C4 152.50(7)
C20 Zr C4 98.29(7)
C18 Zr C4 123.08(7)
C23 Zr C4 172.97(7)
C21 Zr C4 113.55(7)
C19 Zr C4 103.24(7)
C22 Zr C4 141.31(7)
C3 Zr C4 32.19(6)
C2 Zr C4 59.38(6)
C17 Zr C1 82.04(7)
C20 Zr C1 129.34(7)
C18 Zr C1 77.49(7)
C23 Zr C1 109.54(7)
C21 Zr C1 159.55(7)
C19 Zr C1 97.13(7)
C22 Zr C1 143.34(7)
C3 Zr C1 59.14(6)
C2 Zr C1 30.70(7)
C4 Zr C1 75.09(6)
C17 Zr C5 127.89(7)
C20 Zr C5 77.65(7)
C18 Zr C5 94.47(7)
C23 Zr C5 155.70(7)
C21 Zr C5 104.67(7)
C19 Zr C5 74.02(7)
C22 Zr C5 138.47(7)
C3 Zr C5 57.32(6)
C2 Zr C5 73.20(6)
C4 Zr C5 29.83(6)
C1 Zr C5 73.21(5)
N Si C1 109.93(10)
N Si C14 110.80(10)
C1 Si C14 110.13(9)
N Si C13 109.58(11)
C1 Si C13 108.10(10)
C14 Si C13 108.24(11)
C24 P C26 101.36(11)
C24 P C25 98.54(11)
C26 P C25 99.83(11)
C24 P Zr 116.41(7)
C26 P Zr 117.77(8)
C25 P Zr 119.44(8)
C16 N C15 112.7(2)
C16 N Si 127.70(16)
C15 N Si 119.47(16)
C2 C1 Si 121.29(15)
C2 C1 Zr 70.73(11)
Si C1 Zr 128.49(9)
C1 C2 C3 130.44(19)
C1 C2 Zr 78.57(12)
C3 C2 Zr 71.17(11)
C2 C3 C4 129.19(19)
C2 C3 Zr 76.22(12)
C4 C3 Zr 79.28(12)
C5 C4 C3 126.75(18)
C5 C4 C9 115.38(16)
C3 C4 C9 117.78(17)
C5 C4 Zr 78.80(12)
C3 C4 Zr 68.53(11)
C9 C4 Zr 125.58(12)
C4 C5 C6 119.12(18)
C4 C5 Zr 71.38(11)
C6 C5 Zr 132.23(14)
C5 C6 C7 111.07(18)
C6 C7 C8 108.53(16)
C6 C7 C10 110.95(17)
C8 C7 C10 87.61(16)
C7 C8 C9 86.05(14)
C4 C9 C8 108.85(16)
C4 C9 C10 109.11(15)
C8 C9 C10 87.17(15)
C11 C10 C12 108.47(19)
C11 C10 C7 119.18(19)
C12 C10 C7 112.01(18)
C11 C10 C9 119.25(17)
C12 C10 C9 111.38(17)
C7 C10 C9 84.96(15)
C23 C17 C18 127.6(2)
C23 C17 Zr 74.77(12)
C18 C17 Zr 74.34(12)
C19 C18 C17 128.6(2)
C19 C18 Zr 73.87(14)
C17 C18 Zr 70.96(12)
C18 C19 C20 128.9(2)
C18 C19 Zr 72.27(13)
C20 C19 Zr 71.17(12)
C21 C20 C19 128.2(2)
C21 C20 Zr 74.22(12)
C19 C20 Zr 74.46(12)
C20 C21 C22 127.5(2)
C20 C21 Zr 71.80(12)
C22 C21 Zr 73.56(12)
C23 C22 C21 130.47(18)
C23 C22 Zr 72.54(11)
C21 C22 Zr 72.62(12)
C22 C23 C17 128.0(2)
C22 C23 Zr 73.66(12)
C17 C23 Zr 70.85(12)

loop_
_geom_bond_atom_site_label_1
_geom_bond_atom_site_label_2
_geom_bond_distance
Zr C17 2.369(2)
Zr C20 2.391(2)
Zr C18 2.413(2)
Zr C23 2.420(2)
Zr C21 2.422(2)
Zr C19 2.434(2)
Zr C22 2.4344(19)
Zr C3 2.492(2)
Zr C2 2.557(2)
Zr C4 2.6310(19)
Zr C1 2.655(2)
Zr C5 2.7235(19)
Si N 1.716(2)
Si C1 1.864(2)
Si C14 1.870(2)
Si C13 1.880(2)
P C24 1.824(2)
P C26 1.828(2)
P C25 1.831(2)
N C16 1.438(3)
N C15 1.453(3)
C1 C2 1.383(3)
C2 C3 1.419(3)
C3 C4 1.426(3)
C4 C5 1.381(3)
C4 C9 1.527(3)
C5 C6 1.518(3)
C6 C7 1.533(3)
C7 C8 1.551(3)
C7 C10 1.564(3)
C8 C9 1.555(3)
C9 C10 1.573(3)
C10 C11 1.524(3)
C10 C12 1.532(3)
C17 C23 1.416(3)
C17 C18 1.427(3)
C18 C19 1.412(3)
C19 C20 1.426(3)
C20 C21 1.407(3)
C21 C22 1.413(3)
C22 C23 1.411(3)

loop_
_geom_torsion_atom_site_label_1
_geom_torsion_atom_site_label_2
_geom_torsion_atom_site_label_3
_geom_torsion_atom_site_label_4
_geom_torsion
C17 Zr P C24 79.07(10)
C20 Zr P C24 175.81(10)
C18 Zr P C24 83.94(12)
C23 Zr P C24 99.57(10)
C21 Zr P C24 163.02(10)
C19 Zr P C24 151.52(15)
C22 Zr P C24 133.25(10)
C3 Zr P C24 -57.06(9)
C2 Zr P C24 -24.68(9)
C4 Zr P C24 -83.38(9)
C1 Zr P C24 -8.58(9)
C5 Zr P C24 -88.91(10)
C17 Zr P C26 -160.26(11)
C20 Zr P C26 -63.53(11)
C18 Zr P C26 -155.39(13)
C23 Zr P C26 -139.77(11)
C21 Zr P C26 -76.32(11)
C19 Zr P C26 -87.81(16)
C22 Zr P C26 -106.08(11)
C3 Zr P C26 63.61(10)
C2 Zr P C26 95.98(10)
C4 Zr P C26 37.29(10)
C1 Zr P C26 112.09(10)
C5 Zr P C26 31.76(10)
C17 Zr P C25 -39.02(11)
C20 Zr P C25 57.72(11)
C18 Zr P C25 -34.14(13)
C23 Zr P C25 -18.52(11)
C21 Zr P C25 44.93(11)
C19 Zr P C25 33.44(16)
C22 Zr P C25 15.17(11)
C3 Zr P C25 -175.14(10)
C2 Zr P C25 -142.77(11)
C4 Zr P C25 158.54(10)
C1 Zr P C25 -126.66(10)
C5 Zr P C25 153.01(11)
C1 Si N C16 -127.1(2)
C14 Si N C16 -5.1(2)
C13 Si N C16 114.2(2)
C1 Si N C15 56.49(19)
C14 Si N C15 178.45(17)
C13 Si N C15 -62.2(2)
N Si C1 C2 164.49(16)
C14 Si C1 C2 42.1(2)
C13 Si C1 C2 -75.94(19)
N Si C1 Zr 75.07(14)
C14 Si C1 Zr -47.29(16)
C13 Si C1 Zr -165.36(12)
C17 Zr C1 C2 -141.15(13)
C20 Zr C1 C2 142.81(12)
C18 Zr C1 C2 -176.13(13)
C23 Zr C1 C2 -120.20(12)
C21 Zr C1 C2 172.27(19)
C19 Zr C1 C2 156.12(12)
C22 Zr C1 C2 -120.04(13)
C3 Zr C1 C2 23.70(11)
C4 Zr C1 C2 54.26(12)
C5 Zr C1 C2 85.23(12)
C17 Zr C1 Si -26.00(13)
C20 Zr C1 Si -102.05(14)
C18 Zr C1 Si -60.98(13)
C23 Zr C1 Si -5.05(15)
C21 Zr C1 Si -72.6(2)
C19 Zr C1 Si -88.74(13)
C22 Zr C1 Si -4.9(2)
C3 Zr C1 Si 138.85(15)
C2 Zr C1 Si 115.15(18)
C4 Zr C1 Si 169.40(14)
C5 Zr C1 Si -159.62(14)
Si C1 C2 C3 -176.77(16)
Zr C1 C2 C3 -52.8(2)
Si C1 C2 Zr -124.00(14)
C17 Zr C2 C1 40.25(13)
C20 Zr C2 C1 -66.20(18)
C18 Zr C2 C1 3.98(13)
C23 Zr C2 C1 73.78(13)
C21 Zr C2 C1 -165.4(4)
C19 Zr C2 C1 -29.27(14)
C22 Zr C2 C1 106.43(15)
C3 Zr C2 C1 -140.19(18)
C4 Zr C2 C1 -114.30(13)
C5 Zr C2 C1 -85.27(12)
C17 Zr C2 C3 -179.56(12)
C20 Zr C2 C3 73.99(18)
C18 Zr C2 C3 144.17(12)
C23 Zr C2 C3 -146.02(11)
C21 Zr C2 C3 -25.2(4)
C19 Zr C2 C3 110.92(13)
C22 Zr C2 C3 -113.38(15)
C4 Zr C2 C3 25.90(10)
C1 Zr C2 C3 140.19(18)
C5 Zr C2 C3 54.92(11)
C1 C2 C3 C4 -7.9(3)
Zr C2 C3 C4 -63.44(19)
C1 C2 C3 Zr 55.5(2)
C17 Zr C3 C2 0.64(17)
C20 Zr C3 C2 -139.84(12)
C18 Zr C3 C2 -49.13(16)
C23 Zr C3 C2 57.07(17)
C21 Zr C3 C2 173.25(12)
C19 Zr C3 C2 -94.47(14)
C22 Zr C3 C2 118.98(15)
C4 Zr C3 C2 -135.13(17)
C1 Zr C3 C2 -22.38(11)
C5 Zr C3 C2 -111.44(13)
C17 Zr C3 C4 135.77(12)
C20 Zr C3 C4 -4.71(15)
C18 Zr C3 C4 86.00(14)
C23 Zr C3 C4 -167.80(13)
C21 Zr C3 C4 -51.62(16)
C19 Zr C3 C4 40.66(15)
C22 Zr C3 C4 -105.89(15)
C2 Zr C3 C4 135.13(17)
C1 Zr C3 C4 112.75(13)
C5 Zr C3 C4 23.69(10)
C2 C3 C4 C5 5.8(3)
Zr C3 C4 C5 -56.35(19)
C2 C3 C4 C9 -177.89(18)
Zr C3 C4 C9 119.96(15)
C2 C3 C4 Zr 62.14(19)
C17 Zr C4 C5 47.4(2)
C20 Zr C4 C5 -46.47(12)
C18 Zr C4 C5 18.32(14)
C23 Zr C4 C5 -145.9(6)
C21 Zr C4 C5 -78.18(13)
C19 Zr C4 C5 -11.82(13)
C22 Zr C4 C5 -103.29(14)
C3 Zr C4 C5 137.16(17)
C2 Zr C4 C5 110.94(13)
C1 Zr C4 C5 82.15(11)
C17 Zr C4 C3 -89.74(18)
C20 Zr C4 C3 176.37(12)
C18 Zr C4 C3 -118.84(13)
C23 Zr C4 C3 77.0(6)
C21 Zr C4 C3 144.66(12)
C19 Zr C4 C3 -148.98(12)
C22 Zr C4 C3 119.55(13)
C2 Zr C4 C3 -26.22(10)
C1 Zr C4 C3 -55.01(11)
C5 Zr C4 C3 -137.16(17)
C17 Zr C4 C9 160.72(16)
C20 Zr C4 C9 66.83(16)
C18 Zr C4 C9 131.61(15)
C23 Zr C4 C9 -32.6(7)
C21 Zr C4 C9 35.12(17)
C19 Zr C4 C9 101.47(16)
C22 Zr C4 C9 10.0(2)
C3 Zr C4 C9 -109.5(2)
C2 Zr C4 C9 -135.77(18)
C1 Zr C4 C9 -164.55(17)
C5 Zr C4 C9 113.3(2)
C3 C4 C5 C6 -179.22(19)
C9 C4 C5 C6 4.4(3)
Zr C4 C5 C6 128.63(17)
C3 C4 C5 Zr 52.16(18)
C9 C4 C5 Zr -124.23(15)
C17 Zr C5 C4 -154.48(12)
C20 Zr C5 C4 132.74(12)
C18 Zr C5 C4 -164.68(12)
C23 Zr C5 C4 170.38(16)
C21 Zr C5 C4 111.95(12)
C19 Zr C5 C4 168.03(13)
C22 Zr C5 C4 113.42(13)
C3 Zr C5 C4 -25.49(11)
C2 Zr C5 C4 -57.09(12)
C1 Zr C5 C4 -89.19(12)
C17 Zr C5 C6 92.7(2)
C20 Zr C5 C6 19.93(19)
C18 Zr C5 C6 82.50(19)
C23 Zr C5 C6 57.6(3)
C21 Zr C5 C6 -0.9(2)
C19 Zr C5 C6 55.22(19)
C22 Zr C5 C6 0.6(2)
C3 Zr C5 C6 -138.3(2)
C2 Zr C5 C6 -169.9(2)
C4 Zr C5 C6 -112.8(2)
C1 Zr C5 C6 158.0(2)
C4 C5 C6 C7 -2.9(3)
Zr C5 C6 C7 87.8(2)
C5 C6 C7 C8 -46.6(2)
C5 C6 C7 C10 48.0(2)
C6 C7 C8 C9 83.13(19)
C10 C7 C8 C9 -28.17(14)
C5 C4 C9 C8 43.4(2)
C3 C4 C9 C8 -133.38(18)
Zr C4 C9 C8 -50.9(2)
C5 C4 C9 C10 -50.3(2)
C3 C4 C9 C10 133.01(18)
Zr C4 C9 C10 -144.56(14)
C7 C8 C9 C4 -81.22(17)
C7 C8 C9 C10 28.02(14)
C6 C7 C10 C11 39.8(2)
C8 C7 C10 C11 148.70(18)
C6 C7 C10 C12 167.87(17)
C8 C7 C10 C12 -83.19(18)
C6 C7 C10 C9 -81.08(17)
C8 C7 C10 C9 27.86(13)
C4 C9 C10 C11 -39.6(3)
C8 C9 C10 C11 -148.6(2)
C4 C9 C10 C12 -167.13(18)
C8 C9 C10 C12 83.9(2)
C4 C9 C10 C7 81.18(17)
C8 C9 C10 C7 -27.80(14)
C20 Zr C17 C23 -85.58(14)
C18 Zr C17 C23 -137.1(2)
C21 Zr C17 C23 -51.42(14)
C19 Zr C17 C23 -114.73(15)
C22 Zr C17 C23 -22.77(13)
C3 Zr C17 C23 123.56(14)
C2 Zr C17 C23 123.92(13)
C4 Zr C17 C23 177.15(14)
C1 Zr C17 C23 143.37(14)
C5 Zr C17 C23 -155.20(12)
C20 Zr C17 C18 51.55(13)
C23 Zr C17 C18 137.1(2)
C21 Zr C17 C18 85.71(13)
C19 Zr C17 C18 22.40(13)
C22 Zr C17 C18 114.35(14)
C3 Zr C17 C18 -99.31(15)
C2 Zr C17 C18 -98.95(13)
C4 Zr C17 C18 -45.7(2)
C1 Zr C17 C18 -79.50(13)
C5 Zr C17 C18 -18.08(16)
C23 C17 C18 C19 6.6(4)
Zr C17 C18 C19 -49.3(2)
C23 C17 C18 Zr 55.9(2)
C17 Zr C18 C19 141.9(2)
C20 Zr C18 C19 21.74(13)
C23 Zr C18 C19 116.56(16)
C21 Zr C18 C19 51.96(14)
C22 Zr C18 C19 86.11(14)
C3 Zr C18 C19 -100.66(14)
C2 Zr C18 C19 -126.06(13)
C4 Zr C18 C19 -61.30(15)
C1 Zr C18 C19 -123.98(14)
C5 Zr C18 C19 -52.28(14)
C20 Zr C18 C17 -120.20(14)
C23 Zr C18 C17 -25.37(13)
C21 Zr C18 C17 -89.98(13)
C19 Zr C18 C17 -141.9(2)
C22 Zr C18 C17 -55.83(13)
C3 Zr C18 C17 117.40(13)
C2 Zr C18 C17 92.01(13)
C4 Zr C18 C17 156.76(12)
C1 Zr C18 C17 94.08(13)
C5 Zr C18 C17 165.78(13)
C17 C18 C19 C20 2.2(4)
Zr C18 C19 C20 -46.1(2)
C17 C18 C19 Zr 48.3(2)
C17 Zr C19 C18 -22.91(13)
C20 Zr C19 C18 -143.7(2)
C23 Zr C19 C18 -54.13(14)
C21 Zr C19 C18 -119.08(16)
C22 Zr C19 C18 -88.33(14)
C3 Zr C19 C18 110.08(14)
C2 Zr C19 C18 69.24(16)
C4 Zr C19 C18 130.97(13)
C1 Zr C19 C18 54.67(14)
C5 Zr C19 C18 124.89(14)
C17 Zr C19 C20 120.80(14)
C18 Zr C19 C20 143.7(2)
C23 Zr C19 C20 89.58(14)
C21 Zr C19 C20 24.64(13)
C22 Zr C19 C20 55.38(14)
C3 Zr C19 C20 -106.20(13)
C2 Zr C19 C20 -147.04(12)
C4 Zr C19 C20 -85.31(13)
C1 Zr C19 C20 -161.61(13)
C5 Zr C19 C20 -91.40(13)
C18 C19 C20 C21 -8.3(4)
Zr C19 C20 C21 -54.7(2)
C18 C19 C20 Zr 46.4(2)
C17 Zr C20 C21 87.14(14)
C18 Zr C20 C21 116.77(15)
C23 Zr C20 C21 52.58(14)
C19 Zr C20 C21 138.2(2)
C22 Zr C20 C21 23.68(13)
C3 Zr C20 C21 -117.89(14)
C2 Zr C20 C21 -160.76(14)
C4 Zr C20 C21 -120.43(13)
C1 Zr C20 C21 162.09(12)
C5 Zr C20 C21 -142.09(14)
C17 Zr C20 C19 -51.07(13)
C18 Zr C20 C19 -21.45(13)
C23 Zr C20 C19 -85.64(14)
C21 Zr C20 C19 -138.2(2)
C22 Zr C20 C19 -114.53(15)
C3 Zr C20 C19 103.89(13)
C2 Zr C20 C19 61.03(19)
C4 Zr C20 C19 101.36(13)
C1 Zr C20 C19 23.88(16)
C5 Zr C20 C19 79.70(13)
C19 C20 C21 C22 3.7(4)
Zr C20 C21 C22 -51.1(2)
C19 C20 C21 Zr 54.8(2)
C17 Zr C21 C20 -89.25(14)
C18 Zr C21 C20 -54.32(14)
C23 Zr C21 C20 -118.68(15)
C19 Zr C21 C20 -24.90(13)
C22 Zr C21 C20 -139.9(2)
C3 Zr C21 C20 95.66(15)
C2 Zr C21 C20 115.5(4)
C4 Zr C21 C20 68.56(14)
C1 Zr C21 C20 -42.9(3)
C5 Zr C21 C20 38.35(14)
C17 Zr C21 C22 50.65(13)
C20 Zr C21 C22 139.9(2)
C18 Zr C21 C22 85.59(13)
C23 Zr C21 C22 21.22(12)
C19 Zr C21 C22 115.01(15)
C3 Zr C21 C22 -124.43(13)
C2 Zr C21 C22 -104.6(4)
C4 Zr C21 C22 -151.53(12)
C1 Zr C21 C22 97.0(2)
C5 Zr C21 C22 178.25(12)
C20 C21 C22 C23 3.3(4)
Zr C21 C22 C23 -47.1(2)
C20 C21 C22 Zr 50.5(2)
C17 Zr C22 C23 23.14(13)
C20 Zr C22 C23 120.44(14)
C18 Zr C22 C23 54.78(13)
C21 Zr C22 C23 144.23(19)
C19 Zr C22 C23 89.08(13)
C3 Zr C22 C23 -116.40(15)
C2 Zr C22 C23 -55.35(18)
C4 Zr C22 C23 -171.44(12)
C1 Zr C22 C23 -0.26(18)
C5 Zr C22 C23 141.68(13)
C17 Zr C22 C21 -121.09(15)
C20 Zr C22 C21 -23.78(13)
C18 Zr C22 C21 -89.44(14)
C23 Zr C22 C21 -144.23(19)
C19 Zr C22 C21 -55.15(14)
C3 Zr C22 C21 99.38(16)
C2 Zr C22 C21 160.42(13)
C4 Zr C22 C21 44.34(17)
C1 Zr C22 C21 -144.49(14)
C5 Zr C22 C21 -2.55(18)
C21 C22 C23 C17 -1.3(4)
Zr C22 C23 C17 -48.5(2)
C21 C22 C23 Zr 47.2(2)
C18 C17 C23 C22 -6.2(4)
Zr C17 C23 C22 49.5(2)
C18 C17 C23 Zr -55.8(2)
C17 Zr C23 C22 -141.3(2)
C20 Zr C23 C22 -50.84(13)
C18 Zr C23 C22 -115.74(15)
C21 Zr C23 C22 -21.23(12)
C19 Zr C23 C22 -85.50(13)
C3 Zr C23 C22 116.26(15)
C2 Zr C23 C22 148.49(12)
C4 Zr C23 C22 49.5(6)
C1 Zr C23 C22 179.83(12)
C5 Zr C23 C22 -87.79(19)
C20 Zr C23 C17 90.50(14)
C18 Zr C23 C17 25.59(13)
C21 Zr C23 C17 120.11(16)
C19 Zr C23 C17 55.84(14)
C22 Zr C23 C17 141.3(2)
C3 Zr C23 C17 -102.40(16)
C2 Zr C23 C17 -70.17(15)
C4 Zr C23 C17 -169.2(5)
C1 Zr C23 C17 -38.83(15)
C5 Zr C23 C17 53.5(2)
